data_4070922
loop_
_publ_author_name
'Liu, Shu'
'Wang, Hui'
'Zhang, Peng-Cheng'
'Weng, Lin-Hong'
'Hou, Xiu-Feng'

_publ_section_title
;
 Synthesis and Structure of Half-Sandwich Pyridine-2-thiolato Cobalt(III)
 and Rhodium(III) Complexes and Their Reactivity toward Monodentate or
 Bidentate 1,2-Dicarba-closo-dodecaborane Thiolate Ligands
;
_journal_issue 4
_journal_name_full Organometallics
_journal_page_first 713
_journal_paper_doi 10.1021/om701120w
_journal_volume 27
_journal_year 2008
_chemical_formula_sum 'C17 H30 B10 N Rh S2'
_chemical_formula_weight 523.55
_chemical_name_systematic
; 
 ? 
;
_space_group_IT_number 2
_symmetry_cell_setting triclinic
_symmetry_space_group_name_Hall '-P 1'
_symmetry_space_group_name_H-M 'P -1'
_atom_sites_solution_hydrogens geom
_atom_sites_solution_primary direct
_atom_sites_solution_secondary difmap
_audit_creation_method SHELXL-97
_cell_angle_alpha 81.027(4)
_cell_angle_beta 67.195(4)
_cell_angle_gamma 77.123(4)
_cell_formula_units_Z 2
_cell_length_a 10.429(3)
_cell_length_b 11.533(4)
_cell_length_c 11.584(4)
_cell_measurement_reflns_used 877
_cell_measurement_temperature 293(2)
_cell_measurement_theta_max 22.970
_cell_measurement_theta_min 2.558
_cell_volume 1248.3(7)
_computing_cell_refinement 'Bruker SMART'
_computing_data_collection 'Bruker SMART'
_computing_data_reduction 'Bruker SHELXTL'
_computing_molecular_graphics 'Bruker SHELXTL'
_computing_publication_material 'Bruker SHELXTL'
_computing_structure_refinement 'SHELXL-97 (Sheldrick, 1997)'
_computing_structure_solution 'SHELXS-97 (Sheldrick, 1990)'
_diffrn_ambient_temperature 293(2)
_diffrn_measured_fraction_theta_full 0.962
_diffrn_measured_fraction_theta_max 0.962
_diffrn_measurement_device_type 'CCD area detector'
_diffrn_measurement_method 'phi and omega scans'
_diffrn_radiation_monochromator graphite
_diffrn_radiation_source 'fine-focus sealed tube'
_diffrn_radiation_type MoK\a
_diffrn_radiation_wavelength 0.71073
_diffrn_reflns_av_R_equivalents 0.0550
_diffrn_reflns_av_sigmaI/netI 0.1087
_diffrn_reflns_limit_h_max 6
_diffrn_reflns_limit_h_min -13
_diffrn_reflns_limit_k_max 13
_diffrn_reflns_limit_k_min -14
_diffrn_reflns_limit_l_max 12
_diffrn_reflns_limit_l_min -14
_diffrn_reflns_number 6311
_diffrn_reflns_theta_full 27.13
_diffrn_reflns_theta_max 27.13
_diffrn_reflns_theta_min 1.82
_diffrn_standards_decay_% 7.03
_exptl_absorpt_coefficient_mu 0.858
_exptl_absorpt_correction_T_max 0.8821
_exptl_absorpt_correction_T_min 0.8471
_exptl_absorpt_correction_type multi-scan
_exptl_absorpt_process_details sadabs
_exptl_crystal_colour red
_exptl_crystal_density_diffrn 1.393
_exptl_crystal_density_method 'not measured'
_exptl_crystal_description block
_exptl_crystal_F_000 532
_exptl_crystal_size_max 0.20
_exptl_crystal_size_mid 0.20
_exptl_crystal_size_min 0.15
_refine_diff_density_max 0.841
_refine_diff_density_min -0.657
_refine_diff_density_rms 0.114
_refine_ls_extinction_method none
_refine_ls_goodness_of_fit_ref 0.888
_refine_ls_hydrogen_treatment mixed
_refine_ls_matrix_type full
_refine_ls_number_parameters 299
_refine_ls_number_reflns 5315
_refine_ls_number_restraints 1
_refine_ls_restrained_S_all 0.888
_refine_ls_R_factor_all 0.0857
_refine_ls_R_factor_gt 0.0518
_refine_ls_shift/su_max 0.002
_refine_ls_shift/su_mean 0.000
_refine_ls_structure_factor_coef Fsqd
_refine_ls_weighting_details 'calc w=1/[\s^2^(Fo^2^)+(0.0666P)^2^+0.0000P] where P=(Fo^2^+2Fc^2^)/3'
_refine_ls_weighting_scheme calc
_refine_ls_wR_factor_gt 0.1243
_refine_ls_wR_factor_ref 0.1347
_reflns_number_gt 3378
_reflns_number_total 5315
_reflns_threshold_expression >2sigma(I)
_cod_data_source_file om701120w-file001.cif
_cod_data_source_block f70127a
_cod_depositor_comments
;
The following automatic conversions were performed:

'_symmetry_cell_setting' value 'Triclinic' changed to 'triclinic'
according to /home/saulius/struct/CIF-dictionaries/cif_core.dic
dictionary named 'cif_core.dic' version 2.4.1 from 2010-06-29.

Automatic conversion script
Id: cif_fix_values 1715 2011-07-08 13:25:40Z adriana 
;
_cod_original_cell_volume 1248.2(7)
_cod_original_sg_symbol_H-M P-1
_cod_database_code 4070922

loop_
_symmetry_equiv_pos_as_xyz
'x, y, z'
'-x, -y, -z'

loop_
_atom_site_label
_atom_site_type_symbol
_atom_site_fract_x
_atom_site_fract_y
_atom_site_fract_z
_atom_site_U_iso_or_equiv
_atom_site_adp_type
_atom_site_occupancy
_atom_site_symmetry_multiplicity
_atom_site_calc_flag
_atom_site_refinement_flags
Rh1 Rh 0.70680(5) 0.77676(4) 0.60904(4) 0.03595(15) Uani 1 1 d .
S1 S 0.46136(15) 0.85779(13) 0.67081(14) 0.0446(4) Uani 1 1 d .
S2 S 0.67295(17) 0.57478(13) 0.61664(15) 0.0484(4) Uani 1 1 d .
N1 N 0.6864(5) 0.7434(4) 0.4457(4) 0.0417(11) Uani 1 1 d .
B3 B 0.1981(7) 0.7666(6) 0.8195(7) 0.0487(17) Uani 1 1 d .
H3 H 0.1694 0.7796 0.7358 0.058 Uiso 1 1 calc R
B4 B 0.1974(7) 0.8898(7) 0.9029(7) 0.0520(18) Uani 1 1 d .
H4 H 0.1651 0.9839 0.8745 0.062 Uiso 1 1 calc R
B5 B 0.3327(8) 0.8476(6) 0.9599(7) 0.0507(18) Uani 1 1 d .
H5 H 0.3889 0.9143 0.9681 0.061 Uiso 1 1 calc R
B6 B 0.4221(8) 0.7021(6) 0.9168(6) 0.0456(16) Uani 1 1 d .
H6 H 0.5362 0.6737 0.8959 0.055 Uiso 1 1 calc R
B7 B 0.2981(8) 0.6006(7) 0.9887(7) 0.055(2) Uani 1 1 d .
H7 H 0.3323 0.5061 1.0143 0.066 Uiso 1 1 calc R
B8 B 0.1598(8) 0.6451(6) 0.9335(7) 0.0521(18) Uani 1 1 d .
H8 H 0.1025 0.5793 0.9253 0.062 Uiso 1 1 calc R
B9 B 0.0737(8) 0.7881(8) 0.9739(8) 0.066(2) Uani 1 1 d .
H9 H -0.0397 0.8164 0.9913 0.079 Uiso 1 1 calc R
B10 B 0.1581(9) 0.8376(7) 1.0608(7) 0.060(2) Uani 1 1 d .
H10 H 0.0982 0.8975 1.1365 0.072 Uiso 1 1 calc R
B11 B 0.2980(8) 0.7226(7) 1.0704(7) 0.058(2) Uani 1 1 d .
H11 H 0.3313 0.7073 1.1516 0.069 Uiso 1 1 calc R
B12 B 0.1381(8) 0.6874(7) 1.0794(8) 0.064(2) Uani 1 1 d .
H12 H 0.0667 0.6499 1.1682 0.077 Uiso 1 1 calc R
C1 C 0.3521(6) 0.8022(5) 0.8208(5) 0.0386(13) Uani 1 1 d .
C2 C 0.3269(6) 0.6594(5) 0.8420(5) 0.0426(14) Uani 1 1 d D
C3 C 0.6679(6) 0.6286(5) 0.4708(5) 0.0439(14) Uani 1 1 d .
C4 C 0.6444(8) 0.5707(6) 0.3816(7) 0.066(2) Uani 1 1 d .
H4A H 0.6316 0.4917 0.3972 0.080 Uiso 1 1 calc R
C5 C 0.6415(9) 0.6342(6) 0.2749(7) 0.076(2) Uani 1 1 d .
H5A H 0.6257 0.5983 0.2163 0.091 Uiso 1 1 calc R
C6 C 0.6610(8) 0.7500(7) 0.2502(6) 0.071(2) Uani 1 1 d .
H6A H 0.6604 0.7919 0.1749 0.085 Uiso 1 1 calc R
C7 C 0.6820(7) 0.8055(6) 0.3403(6) 0.0511(15) Uani 1 1 d .
H7A H 0.6927 0.8850 0.3258 0.061 Uiso 1 1 calc R
C8 C 0.7845(7) 0.8233(7) 0.7437(6) 0.0622(19) Uani 1 1 d .
C9 C 0.8875(7) 0.7346(5) 0.6669(6) 0.0520(16) Uani 1 1 d .
C10 C 0.9312(6) 0.7814(5) 0.5419(6) 0.0458(14) Uani 1 1 d .
C11 C 0.8537(6) 0.9000(5) 0.5385(6) 0.0478(15) Uani 1 1 d .
C12 C 0.7642(6) 0.9250(6) 0.6622(7) 0.0595(19) Uani 1 1 d .
C13 C 0.7272(9) 0.8178(10) 0.8843(7) 0.112(4) Uani 1 1 d .
H13A H 0.7012 0.7412 0.9176 0.168 Uiso 1 1 calc R
H13B H 0.6455 0.8791 0.9127 0.168 Uiso 1 1 calc R
H13C H 0.7982 0.8294 0.9127 0.168 Uiso 1 1 calc R
C14 C 0.9473(9) 0.6131(6) 0.7141(9) 0.093(3) Uani 1 1 d .
H14A H 0.9459 0.5533 0.6657 0.139 Uiso 1 1 calc R
H14B H 0.8911 0.5970 0.8009 0.139 Uiso 1 1 calc R
H14C H 1.0429 0.6118 0.7057 0.139 Uiso 1 1 calc R
C15 C 1.0403(7) 0.7195(7) 0.4308(8) 0.088(3) Uani 1 1 d .
H15A H 1.1307 0.7392 0.4148 0.132 Uiso 1 1 calc R
H15B H 1.0147 0.7449 0.3584 0.132 Uiso 1 1 calc R
H15C H 1.0455 0.6348 0.4480 0.132 Uiso 1 1 calc R
C16 C 0.8668(9) 0.9883(7) 0.4259(8) 0.085(3) Uani 1 1 d .
H16A H 0.7761 1.0368 0.4358 0.128 Uiso 1 1 calc R
H16B H 0.9003 0.9462 0.3515 0.128 Uiso 1 1 calc R
H16C H 0.9325 1.0381 0.4186 0.128 Uiso 1 1 calc R
C17 C 0.6723(9) 1.0399(7) 0.7012(10) 0.115(4) Uani 1 1 d .
H17A H 0.7163 1.0823 0.7363 0.173 Uiso 1 1 calc R
H17B H 0.5830 1.0259 0.7631 0.173 Uiso 1 1 calc R
H17C H 0.6577 1.0864 0.6296 0.173 Uiso 1 1 calc R
H2 H 0.405(4) 0.618(4) 0.773(4) 0.053(17) Uiso 1 1 d D

loop_
_atom_site_aniso_label
_atom_site_aniso_U_11
_atom_site_aniso_U_22
_atom_site_aniso_U_33
_atom_site_aniso_U_23
_atom_site_aniso_U_13
_atom_site_aniso_U_12
Rh1 0.0367(2) 0.0369(2) 0.0384(2) -0.00489(17) -0.01528(18) -0.01052(18)
S1 0.0395(8) 0.0442(8) 0.0450(8) 0.0062(7) -0.0147(7) -0.0058(7)
S2 0.0551(9) 0.0367(8) 0.0552(9) -0.0037(7) -0.0210(8) -0.0102(7)
N1 0.045(3) 0.043(3) 0.042(3) -0.010(2) -0.016(2) -0.013(2)
B3 0.047(4) 0.051(4) 0.059(5) -0.004(3) -0.027(4) -0.018(3)
B4 0.048(4) 0.044(4) 0.053(4) -0.009(3) -0.007(3) -0.003(3)
B5 0.051(4) 0.049(4) 0.055(4) -0.014(3) -0.020(4) -0.010(3)
B6 0.049(4) 0.053(4) 0.041(4) 0.001(3) -0.024(3) -0.010(3)
B7 0.063(5) 0.047(4) 0.048(4) 0.009(3) -0.015(4) -0.012(4)
B8 0.060(5) 0.050(4) 0.059(5) 0.004(3) -0.027(4) -0.029(4)
B9 0.039(4) 0.077(6) 0.063(5) 0.026(4) -0.015(4) -0.006(4)
B10 0.063(5) 0.060(5) 0.046(4) -0.014(4) -0.006(4) -0.008(4)
B11 0.063(5) 0.071(5) 0.040(4) -0.004(4) -0.016(4) -0.016(4)
B12 0.053(5) 0.069(5) 0.053(5) 0.014(4) -0.006(4) -0.011(4)
C1 0.035(3) 0.033(3) 0.046(3) 0.000(2) -0.015(3) -0.005(2)
C2 0.051(4) 0.035(3) 0.045(3) -0.006(3) -0.017(3) -0.012(3)
C3 0.042(3) 0.040(3) 0.050(3) -0.016(3) -0.015(3) -0.003(3)
C4 0.099(6) 0.050(4) 0.071(5) -0.019(4) -0.044(4) -0.019(4)
C5 0.128(7) 0.059(5) 0.067(5) -0.029(4) -0.055(5) -0.016(5)
C6 0.078(5) 0.094(6) 0.043(4) -0.006(4) -0.032(4) -0.001(4)
C7 0.064(4) 0.050(4) 0.045(4) -0.001(3) -0.025(3) -0.013(3)
C8 0.051(4) 0.106(6) 0.048(4) -0.009(4) -0.023(3) -0.040(4)
C9 0.059(4) 0.051(4) 0.068(4) 0.004(3) -0.044(4) -0.021(3)
C10 0.033(3) 0.055(4) 0.056(4) -0.014(3) -0.017(3) -0.011(3)
C11 0.047(4) 0.051(4) 0.059(4) 0.008(3) -0.031(3) -0.023(3)
C12 0.043(4) 0.063(4) 0.090(5) -0.031(4) -0.029(4) -0.017(3)
C13 0.093(6) 0.216(11) 0.053(5) -0.024(6) -0.020(4) -0.081(7)
C14 0.116(7) 0.068(5) 0.142(8) 0.032(5) -0.102(7) -0.038(5)
C15 0.045(4) 0.106(6) 0.103(7) -0.045(5) -0.006(4) -0.006(4)
C16 0.103(6) 0.094(6) 0.095(6) 0.040(5) -0.066(5) -0.068(5)
C17 0.077(6) 0.077(6) 0.209(12) -0.079(7) -0.055(7) 0.002(5)

loop_
_atom_type_symbol
_atom_type_description
_atom_type_scat_dispersion_real
_atom_type_scat_dispersion_imag
_atom_type_scat_source
C C 0.0033 0.0016 'International Tables Vol C Tables 4.2.6.8 and 6.1.1.4'
H H 0.0000 0.0000 'International Tables Vol C Tables 4.2.6.8 and 6.1.1.4'
B B 0.0013 0.0007 'International Tables Vol C Tables 4.2.6.8 and 6.1.1.4'
S S 0.1246 0.1234 'International Tables Vol C Tables 4.2.6.8 and 6.1.1.4'
N N 0.0061 0.0033 'International Tables Vol C Tables 4.2.6.8 and 6.1.1.4'
Rh Rh -1.1178 0.9187 'International Tables Vol C Tables 4.2.6.8 and 6.1.1.4'

loop_
_geom_angle_atom_site_label_1
_geom_angle_atom_site_label_2
_geom_angle_atom_site_label_3
_geom_angle
N1 Rh1 C11 102.2(2)
N1 Rh1 C9 130.8(2)
C11 Rh1 C9 63.5(2)
N1 Rh1 C10 101.1(2)
C11 Rh1 C10 38.5(2)
C9 Rh1 C10 37.5(2)
N1 Rh1 C12 133.4(3)
C11 Rh1 C12 37.9(2)
C9 Rh1 C12 63.6(2)
C10 Rh1 C12 63.8(2)
N1 Rh1 C8 164.1(2)
C11 Rh1 C8 63.5(2)
C9 Rh1 C8 38.3(2)
C10 Rh1 C8 63.6(2)
C12 Rh1 C8 37.9(3)
N1 Rh1 S1 84.14(13)
C11 Rh1 S1 117.75(17)
C9 Rh1 S1 144.99(19)
C10 Rh1 S1 156.19(16)
C12 Rh1 S1 95.65(17)
C8 Rh1 S1 108.2(2)
N1 Rh1 S2 68.10(13)
C11 Rh1 S2 146.40(18)
C9 Rh1 S2 97.59(16)
C10 Rh1 S2 109.69(16)
C12 Rh1 S2 157.3(2)
C8 Rh1 S2 119.5(2)
S1 Rh1 S2 93.87(6)
C1 S1 Rh1 115.59(19)
C3 S2 Rh1 79.70(19)
C7 N1 C3 121.6(5)
C7 N1 Rh1 136.6(4)
C3 N1 Rh1 101.7(4)
C2 B3 C1 59.0(3)
C2 B3 B8 58.2(4)
C1 B3 B8 105.6(5)
C2 B3 B9 103.3(5)
C1 B3 B9 104.2(5)
B8 B3 B9 58.6(4)
C2 B3 B4 103.4(5)
C1 B3 B4 56.8(3)
B8 B3 B4 106.2(5)
B9 B3 B4 60.1(4)
C1 B4 B5 59.2(4)
C1 B4 B10 105.9(5)
B5 B4 B10 60.8(5)
C1 B4 B9 104.5(5)
B5 B4 B9 108.7(5)
B10 B4 B9 60.4(5)
C1 B4 B3 59.1(4)
B5 B4 B3 108.1(5)
B10 B4 B3 107.0(5)
B9 B4 B3 58.2(4)
C1 B5 B4 59.8(4)
C1 B5 B10 106.0(5)
B4 B5 B10 60.2(4)
C1 B5 B6 59.4(4)
B4 B5 B6 109.2(5)
B10 B5 B6 107.8(5)
C1 B5 B11 105.8(5)
B4 B5 B11 108.8(5)
B10 B5 B11 60.0(4)
B6 B5 B11 59.7(4)
C1 B6 C2 58.7(3)
C1 B6 B11 105.3(5)
C2 B6 B11 103.3(5)
C1 B6 B5 58.1(4)
C2 B6 B5 104.1(5)
B11 B6 B5 60.2(4)
C1 B6 B7 104.9(5)
C2 B6 B7 56.1(4)
B11 B6 B7 61.0(4)
B5 B6 B7 108.3(5)
C2 B7 B8 59.1(4)
C2 B7 B12 104.3(5)
B8 B7 B12 59.8(5)
C2 B7 B6 59.6(4)
B8 B7 B6 108.5(5)
B12 B7 B6 106.0(5)
C2 B7 B11 103.9(5)
B8 B7 B11 107.1(5)
B12 B7 B11 59.0(4)
B6 B7 B11 58.2(4)
C2 B8 B9 105.1(5)
C2 B8 B7 58.2(4)
B9 B8 B7 110.2(6)
C2 B8 B12 104.3(5)
B9 B8 B12 61.2(5)
B7 B8 B12 60.7(4)
C2 B8 B3 58.3(4)
B9 B8 B3 60.8(4)
B7 B8 B3 108.5(5)
B12 B8 B3 109.2(5)
B8 B9 B12 59.9(4)
B8 B9 B3 60.6(4)
B12 B9 B3 108.1(5)
B8 B9 B10 107.7(6)
B12 B9 B10 59.2(5)
B3 B9 B10 108.1(5)
B8 B9 B4 109.1(5)
B12 B9 B4 106.1(6)
B3 B9 B4 61.7(4)
B10 B9 B4 58.2(4)
B4 B10 B5 58.9(4)
B4 B10 B12 109.2(6)
B5 B10 B12 108.3(5)
B4 B10 B11 108.1(5)
B5 B10 B11 60.4(4)
B12 B10 B11 60.0(5)
B4 B10 B9 61.4(4)
B5 B10 B9 108.0(5)
B12 B10 B9 59.9(5)
B11 B10 B9 108.0(6)
B6 B11 B12 108.1(6)
B6 B11 B10 107.9(5)
B12 B11 B10 59.8(5)
B6 B11 B5 60.1(4)
B12 B11 B5 107.6(6)
B10 B11 B5 59.6(4)
B6 B11 B7 60.7(4)
B12 B11 B7 59.1(4)
B10 B11 B7 107.1(6)
B5 B11 B7 108.0(5)
B8 B12 B10 108.3(5)
B8 B12 B11 109.0(5)
B10 B12 B11 60.1(5)
B8 B12 B7 59.5(4)
B10 B12 B7 109.5(5)
B11 B12 B7 61.8(4)
B8 B12 B9 59.0(5)
B10 B12 B9 60.9(5)
B11 B12 B9 108.8(6)
B7 B12 B9 107.4(6)
C2 C1 B5 109.3(4)
C2 C1 B4 108.8(4)
B5 C1 B4 61.0(4)
C2 C1 B6 61.1(3)
B5 C1 B6 62.5(4)
B4 C1 B6 112.7(5)
C2 C1 B3 58.5(4)
B5 C1 B3 113.7(5)
B4 C1 B3 64.2(4)
B6 C1 B3 112.2(4)
C2 C1 S1 119.5(4)
B5 C1 S1 124.8(4)
B4 C1 S1 119.3(4)
B6 C1 S1 121.6(4)
B3 C1 S1 112.9(4)
B7 C2 B8 62.8(4)
B7 C2 B3 116.7(5)
B8 C2 B3 63.5(4)
B7 C2 C1 112.9(5)
B8 C2 C1 112.5(5)
B3 C2 C1 62.5(3)
B7 C2 B6 64.3(4)
B8 C2 B6 115.2(5)
B3 C2 B6 114.9(5)
C1 C2 B6 60.3(3)
N1 C3 C4 119.9(6)
N1 C3 S2 110.5(4)
C4 C3 S2 129.6(5)
C5 C4 C3 117.9(6)
C4 C5 C6 121.8(6)
C5 C6 C7 119.2(6)
N1 C7 C6 119.6(6)
C12 C8 C9 106.9(6)
C12 C8 C13 126.0(8)
C9 C8 C13 126.4(8)
C12 C8 Rh1 70.4(4)
C9 C8 Rh1 69.9(3)
C13 C8 Rh1 132.3(5)
C10 C9 C8 108.9(6)
C10 C9 C14 125.3(7)
C8 C9 C14 125.6(7)
C10 C9 Rh1 71.3(3)
C8 C9 Rh1 71.8(4)
C14 C9 Rh1 126.3(4)
C9 C10 C11 107.6(5)
C9 C10 C15 126.6(6)
C11 C10 C15 125.8(6)
C9 C10 Rh1 71.1(3)
C11 C10 Rh1 70.4(3)
C15 C10 Rh1 124.2(4)
C12 C11 C10 108.1(6)
C12 C11 C16 124.2(7)
C10 C11 C16 127.7(6)
C12 C11 Rh1 71.6(3)
C10 C11 Rh1 71.1(3)
C16 C11 Rh1 125.2(4)
C11 C12 C8 108.5(6)
C11 C12 C17 125.7(8)
C8 C12 C17 125.8(8)
C11 C12 Rh1 70.5(3)
C8 C12 Rh1 71.8(4)
C17 C12 Rh1 126.5(5)

loop_
_geom_bond_atom_site_label_1
_geom_bond_atom_site_label_2
_geom_bond_distance
Rh1 N1 2.085(5)
Rh1 C11 2.162(6)
Rh1 C9 2.169(6)
Rh1 C10 2.172(5)
Rh1 C12 2.175(6)
Rh1 C8 2.194(6)
Rh1 S1 2.3790(17)
Rh1 S2 2.4159(17)
S1 C1 1.781(5)
S2 C3 1.723(6)
N1 C7 1.328(7)
N1 C3 1.351(7)
B3 C2 1.683(9)
B3 C1 1.750(9)
B3 B8 1.769(10)
B3 B9 1.772(11)
B3 B4 1.836(10)
B4 C1 1.707(9)
B4 B5 1.726(11)
B4 B10 1.750(11)
B4 B9 1.807(10)
B5 C1 1.695(9)
B5 B10 1.760(10)
B5 B6 1.771(10)
B5 B11 1.773(11)
B6 C1 1.718(9)
B6 C2 1.732(9)
B6 B11 1.763(10)
B6 B7 1.809(10)
B7 C2 1.665(9)
B7 B8 1.743(11)
B7 B12 1.765(11)
B7 B11 1.814(11)
B8 C2 1.681(9)
B8 B9 1.733(11)
B8 B12 1.749(11)
B9 B12 1.772(11)
B9 B10 1.789(12)
B10 B12 1.760(11)
B10 B11 1.766(12)
B11 B12 1.764(12)
C1 C2 1.691(7)
C3 C4 1.434(8)
C4 C5 1.342(10)
C5 C6 1.365(10)
C6 C7 1.412(9)
C8 C12 1.417(10)
C8 C9 1.430(9)
C8 C13 1.498(9)
C9 C10 1.396(8)
C9 C14 1.513(9)
C10 C11 1.429(8)
C10 C15 1.500(8)
C11 C12 1.407(9)
C11 C16 1.505(9)
C12 C17 1.471(9)
